data_4032474
loop_
_publ_author_name
'Langis-Barsetti, Sophie'
'Maris, Thierry'
'Wuest, James D.'

_publ_section_title
;
 Molecular Organization of 2,1,3-Benzothiadiazoles in the Solid State.
;
_journal_name_full 'The Journal of organic chemistry'
_journal_paper_doi 10.1021/acs.joc.6b02778
_journal_year 2017
_chemical_formula_moiety 'C20 H8 N6 S3'
_chemical_formula_sum 'C20 H8 N6 S3'
_chemical_formula_weight 428.50
_space_group_crystal_system monoclinic
_space_group_IT_number 14
_space_group_name_Hall '-P 2yn'
_space_group_name_H-M_alt 'P 1 21/n 1'
_symmetry_space_group_name_Hall '-P 2yn'
_symmetry_space_group_name_H-M 'P 1 21/n 1'
_atom_sites_solution_hydrogens geom
_atom_sites_solution_primary direct
_audit_creation_date 2016-10-31
_audit_creation_method
;
Olex2 1.2
(compiled 2016.09.09 svn.r3337 for OlexSys, GUI svn.r5227)
;
_cell_angle_alpha 90
_cell_angle_beta 93.795(5)
_cell_angle_gamma 90
_cell_formula_units_Z 4
_cell_length_a 11.515(2)
_cell_length_b 13.218(2)
_cell_length_c 11.683(2)
_cell_measurement_reflns_used 6532
_cell_measurement_temperature 100
_cell_measurement_theta_max 59.597
_cell_measurement_theta_min 4.429
_cell_volume 1774.3(5)
_computing_cell_refinement
;
SAINT (2013) V8.34A; Integration Software for Single Crystal Data.
Bruker AXS Inc., Madison, WI 53719-1173.
;
_computing_data_collection
;
APEX 2 (2013) Bruker AXS Inc., Madison, WI 53719-1173.
;
_computing_data_reduction
;
SAINT (2013) V8.34A; Integration Software for Single Crystal Data.
Bruker AXS Inc., Madison, WI 53719-1173.
;
_computing_molecular_graphics 'Olex2 (Dolomanov et al., 2009)'
_computing_publication_material 'Olex2 (Dolomanov et al., 2009)'
_computing_structure_refinement 'ShelXL (Sheldrick, 2015)'
_computing_structure_solution 'ShelXT (Sheldrick, 2008)'
_diffrn_ambient_temperature 100
_diffrn_detector 'CMOS Area detector'
_diffrn_detector_area_resol_mean 10.24
_diffrn_detector_type 'Bruker Photon 100 CMOS Detector'
_diffrn_measured_fraction_theta_full 1.000
_diffrn_measured_fraction_theta_max 0.998
_diffrn_measurement_device 'k-geometry diffractometer'
_diffrn_measurement_device_type 'Bruker Venture Metaljet'
_diffrn_measurement_method '\w and \f scans'
_diffrn_radiation_collimation 'Focusing mirrors'
_diffrn_radiation_monochromator 'Helios MX Mirror Optics'
_diffrn_radiation_probe x-ray
_diffrn_radiation_type GaK\a
_diffrn_radiation_wavelength 1.34139
_diffrn_reflns_av_R_equivalents 0.0755
_diffrn_reflns_av_unetI/netI 0.0513
_diffrn_reflns_Laue_measured_fraction_full 1.000
_diffrn_reflns_Laue_measured_fraction_max 0.998
_diffrn_reflns_limit_h_max 14
_diffrn_reflns_limit_h_min -14
_diffrn_reflns_limit_k_max 17
_diffrn_reflns_limit_k_min -13
_diffrn_reflns_limit_l_max 15
_diffrn_reflns_limit_l_min -15
_diffrn_reflns_number 29750
_diffrn_reflns_point_group_measured_fraction_full 1.000
_diffrn_reflns_point_group_measured_fraction_max 0.998
_diffrn_reflns_theta_full 53.594
_diffrn_reflns_theta_max 60.801
_diffrn_reflns_theta_min 4.400
_diffrn_source 'Metal Jet'
_diffrn_source_target Ga
_diffrn_source_type 'Gallium Liquid Metal Jet Source'
_exptl_absorpt_coefficient_mu 2.639
_exptl_absorpt_correction_T_max 0.7519
_exptl_absorpt_correction_T_min 0.6277
_exptl_absorpt_correction_type multi-scan
_exptl_absorpt_process_details
;
SADABS-2014/2 (Bruker,2014/2) was used for absorption correction.
wR2(int) was 0.0891 before and 0.0594 after correction.
The Ratio of minimum to maximum transmission is 0.8348.
The \l/2 correction factor is 0.00150.
;
_exptl_crystal_colour 'clear light Colorless'
_exptl_crystal_colour_lustre clear
_exptl_crystal_colour_modifier light
_exptl_crystal_colour_primary Colorless
_exptl_crystal_density_diffrn 1.604
_exptl_crystal_description platelet
_exptl_crystal_F_000 872
_exptl_crystal_recrystallization_method 'Crystallized from DMSO/DMSO-d6'
_exptl_crystal_size_max 0.22
_exptl_crystal_size_mid 0.08
_exptl_crystal_size_min 0.03
_refine_diff_density_max 0.543
_refine_diff_density_min -0.315
_refine_diff_density_rms 0.080
_refine_ls_extinction_method none
_refine_ls_goodness_of_fit_ref 1.030
_refine_ls_hydrogen_treatment constr
_refine_ls_matrix_type full
_refine_ls_number_parameters 262
_refine_ls_number_reflns 4083
_refine_ls_number_restraints 0
_refine_ls_restrained_S_all 1.030
_refine_ls_R_factor_all 0.0825
_refine_ls_R_factor_gt 0.0483
_refine_ls_shift/su_max 0.001
_refine_ls_shift/su_mean 0.000
_refine_ls_structure_factor_coef Fsqd
_refine_ls_weighting_details 'w=1/[\s^2^(Fo^2^)+(0.0532P)^2^+1.1049P] where P=(Fo^2^+2Fc^2^)/3'
_refine_ls_weighting_scheme calc
_refine_ls_wR_factor_gt 0.1016
_refine_ls_wR_factor_ref 0.1151
_reflns_Friedel_coverage 0.000
_reflns_number_gt 2892
_reflns_number_total 4083
_reflns_threshold_expression 'I > 2\s(I)'
_cod_data_source_file jo6b02778_si_006.cif
_cod_data_source_block jw1791
_cod_depositor_comments
;
The following automatic conversions were performed:

'_diffrn_radiation_probe' value 'X-ray' changed to 'x-ray' according
to
/home/data/users/saulius/crontab/automatic-downloads/rss-feeds/ACS/lib/dictionaries/cif_core.dic
dictionary named 'cif_core.dic' version 2.4.2 from 2011-04-26.

Automatic conversion script
Id: cif_fix_values 4973 2017-02-22 13:04:09Z antanas 
;
_cod_database_code 4032474
_shelx_space_group_comment
;
The symmetry employed for this shelxl refinement is uniquely defined
by the following loop, which should always be used as a source of
symmetry information in preference to the above space-group names.
They are only intended as comments.
;
_shelx_estimated_absorpt_t_max 0.925
_shelx_estimated_absorpt_t_min 0.594
_olex2_refinement_description
;
1. Fixed Uiso
 At 1.2 times of:
  All C(H) groups
2.a Ternary CH refined with riding coordinates:
 C19(H19), C20(H20)
2.b Aromatic/amide H refined with riding coordinates:
 C2(H2), C5(H5), C8(H8), C11(H11), C14(H14), C17(H17)
;
_shelx_shelxl_version_number 2016/6
_olex2_exptl_crystal_mounting_method 'Mounted on a Mitegen Micromount'
_olex2_submission_special_instructions 'No special instructions were received'

loop_
_space_group_symop_operation_xyz
'x, y, z'
'-x+1/2, y+1/2, -z+1/2'
'-x, -y, -z'
'x-1/2, -y-1/2, z-1/2'

loop_
_atom_site_label
_atom_site_type_symbol
_atom_site_fract_x
_atom_site_fract_y
_atom_site_fract_z
_atom_site_U_iso_or_equiv
_atom_site_adp_type
_atom_site_occupancy
_atom_site_site_symmetry_order
_atom_site_calc_flag
_atom_site_refinement_flags_posn
S1 S 0.84484(6) 1.01914(5) 1.08090(6) 0.03179(19) Uani 1 1 d .
S2 S 0.51029(6) 0.91022(6) 0.26355(6) 0.03017(18) Uani 1 1 d .
S3 S 0.41447(6) 0.33657(6) 0.90505(6) 0.0358(2) Uani 1 1 d .
N1 N 0.70561(19) 1.00879(17) 1.05401(19) 0.0287(5) Uani 1 1 d .
N2 N 0.89180(19) 0.93167(17) 1.0001(2) 0.0282(5) Uani 1 1 d .
N3 N 0.42773(18) 0.92094(17) 0.37004(19) 0.0274(5) Uani 1 1 d .
N4 N 0.61383(18) 0.84028(18) 0.32041(19) 0.0283(5) Uani 1 1 d .
N5 N 0.3476(2) 0.44402(19) 0.89902(19) 0.0321(6) Uani 1 1 d .
N6 N 0.53829(19) 0.36651(18) 0.85701(19) 0.0303(5) Uani 1 1 d .
C1 C 0.5863(2) 0.82695(19) 0.8417(2) 0.0207(5) Uani 1 1 d .
C2 C 0.5820(2) 0.9002(2) 0.9226(2) 0.0241(6) Uani 1 1 d .
H2 H 0.509929 0.927688 0.942872 0.029 Uiso 1 1 calc R
C3 C 0.6901(2) 0.9343(2) 0.9760(2) 0.0224(5) Uani 1 1 d .
C4 C 0.7970(2) 0.88970(19) 0.9458(2) 0.0220(5) Uani 1 1 d .
C5 C 0.7983(2) 0.81258(19) 0.8623(2) 0.0202(5) Uani 1 1 d .
H5 H 0.869208 0.782911 0.842020 0.024 Uiso 1 1 calc R
C6 C 0.6942(2) 0.78237(19) 0.8121(2) 0.0203(5) Uani 1 1 d .
C7 C 0.6146(2) 0.75592(19) 0.6179(2) 0.0215(5) Uani 1 1 d .
C8 C 0.6559(2) 0.7663(2) 0.5124(2) 0.0229(6) Uani 1 1 d .
H8 H 0.727839 0.736770 0.494853 0.027 Uiso 1 1 calc R
C9 C 0.5879(2) 0.8228(2) 0.4293(2) 0.0233(6) Uani 1 1 d .
C10 C 0.4807(2) 0.86919(19) 0.4579(2) 0.0236(6) Uani 1 1 d .
C11 C 0.4397(2) 0.8569(2) 0.5693(2) 0.0247(6) Uani 1 1 d .
H11 H 0.368403 0.886181 0.589122 0.030 Uiso 1 1 calc R
C12 C 0.5066(2) 0.8015(2) 0.6461(2) 0.0221(5) Uani 1 1 d .
C13 C 0.4857(2) 0.6702(2) 0.7926(2) 0.0221(5) Uani 1 1 d .
C14 C 0.4009(2) 0.6148(2) 0.8375(2) 0.0260(6) Uani 1 1 d .
H14 H 0.329188 0.644871 0.854704 0.031 Uiso 1 1 calc R
C15 C 0.4225(2) 0.5110(2) 0.8580(2) 0.0251(6) Uani 1 1 d .
C16 C 0.5318(2) 0.4665(2) 0.8334(2) 0.0249(6) Uani 1 1 d .
C17 C 0.6201(2) 0.5268(2) 0.7873(2) 0.0225(5) Uani 1 1 d .
H17 H 0.693554 0.498923 0.771993 0.027 Uiso 1 1 calc R
C18 C 0.5950(2) 0.6255(2) 0.7661(2) 0.0203(5) Uani 1 1 d .
C19 C 0.4819(2) 0.7836(2) 0.7712(2) 0.0229(6) Uani 1 1 d .
H19 H 0.406794 0.814605 0.791487 0.027 Uiso 1 1 calc R
C20 C 0.67764(19) 0.70239(19) 0.7195(2) 0.0207(5) Uani 1 1 d .
H20 H 0.752853 0.671358 0.699426 0.025 Uiso 1 1 calc R

loop_
_atom_site_aniso_label
_atom_site_aniso_U_11
_atom_site_aniso_U_22
_atom_site_aniso_U_33
_atom_site_aniso_U_23
_atom_site_aniso_U_13
_atom_site_aniso_U_12
S1 0.0319(4) 0.0271(4) 0.0344(4) -0.0030(3) -0.0122(3) -0.0042(3)
S2 0.0269(3) 0.0305(4) 0.0322(4) 0.0027(3) -0.0048(3) -0.0012(3)
S3 0.0385(4) 0.0340(4) 0.0357(4) -0.0011(3) 0.0085(3) -0.0138(3)
N1 0.0306(12) 0.0252(13) 0.0292(12) -0.0026(10) -0.0066(9) -0.0028(10)
N2 0.0255(11) 0.0228(13) 0.0349(12) 0.0027(10) -0.0083(10) -0.0044(9)
N3 0.0218(11) 0.0232(13) 0.0361(13) -0.0017(10) -0.0067(9) -0.0021(9)
N4 0.0243(11) 0.0296(13) 0.0304(12) -0.0014(10) -0.0015(9) -0.0013(10)
N5 0.0302(12) 0.0366(15) 0.0304(12) -0.0047(11) 0.0074(10) -0.0126(11)
N6 0.0325(12) 0.0287(14) 0.0301(12) -0.0007(11) 0.0050(10) -0.0061(10)
C1 0.0155(11) 0.0193(14) 0.0269(13) -0.0008(11) -0.0016(10) -0.0002(10)
C2 0.0209(12) 0.0250(15) 0.0262(13) -0.0017(11) 0.0004(10) 0.0026(10)
C3 0.0249(13) 0.0189(14) 0.0229(13) 0.0016(11) -0.0020(10) 0.0015(10)
C4 0.0196(12) 0.0185(14) 0.0268(13) 0.0066(11) -0.0052(10) -0.0024(10)
C5 0.0152(11) 0.0189(14) 0.0265(13) 0.0040(11) 0.0005(10) 0.0012(9)
C6 0.0170(11) 0.0191(14) 0.0248(13) 0.0011(11) 0.0004(9) 0.0004(10)
C7 0.0155(11) 0.0181(14) 0.0305(14) -0.0043(11) -0.0009(10) -0.0018(9)
C8 0.0150(11) 0.0227(14) 0.0310(14) -0.0043(11) 0.0023(10) 0.0003(10)
C9 0.0189(12) 0.0221(15) 0.0287(13) -0.0038(11) 0.0000(10) -0.0059(10)
C10 0.0193(12) 0.0163(13) 0.0339(14) -0.0045(11) -0.0080(10) -0.0022(10)
C11 0.0129(11) 0.0258(15) 0.0349(15) -0.0094(12) -0.0033(10) 0.0001(10)
C12 0.0157(11) 0.0213(14) 0.0290(13) -0.0085(11) -0.0009(10) -0.0032(10)
C13 0.0182(12) 0.0249(15) 0.0233(13) -0.0072(11) 0.0010(10) -0.0030(10)
C14 0.0158(12) 0.0348(16) 0.0274(14) -0.0099(12) 0.0016(10) -0.0031(11)
C15 0.0212(13) 0.0322(16) 0.0221(12) -0.0074(12) 0.0035(10) -0.0100(11)
C16 0.0272(13) 0.0258(15) 0.0217(12) -0.0061(11) 0.0007(10) -0.0050(11)
C17 0.0193(12) 0.0251(15) 0.0235(12) -0.0053(11) 0.0030(10) -0.0023(10)
C18 0.0176(11) 0.0241(14) 0.0193(12) -0.0055(10) 0.0015(9) -0.0014(10)
C19 0.0135(11) 0.0267(15) 0.0285(13) -0.0057(11) 0.0029(10) 0.0021(10)
C20 0.0116(11) 0.0231(14) 0.0275(13) -0.0044(11) 0.0012(9) 0.0011(9)

loop_
_atom_type_symbol
_atom_type_description
_atom_type_scat_dispersion_real
_atom_type_scat_dispersion_imag
_atom_type_scat_source
C C 0.0140 0.0070 'International Tables Vol C Tables 4.2.6.8 and 6.1.1.4'
H H 0.0000 0.0000 'International Tables Vol C Tables 4.2.6.8 and 6.1.1.4'
N N 0.0250 0.0140 'International Tables Vol C Tables 4.2.6.8 and 6.1.1.4'
S S 0.2920 0.4250 'International Tables Vol C Tables 4.2.6.8 and 6.1.1.4'

loop_
_geom_angle_atom_site_label_1
_geom_angle_atom_site_label_2
_geom_angle_atom_site_label_3
_geom_angle
N2 S1 N1 101.10(12)
N4 S2 N3 100.88(11)
N5 S3 N6 101.45(12)
C3 N1 S1 106.17(18)
C4 N2 S1 106.23(18)
C10 N3 S2 106.38(18)
C9 N4 S2 106.43(17)
C15 N5 S3 106.20(19)
C16 N6 S3 105.82(18)
C2 C1 C6 122.2(2)
C2 C1 C19 125.5(2)
C6 C1 C19 112.3(2)
C1 C2 H2 121.4
C1 C2 C3 117.3(2)
C3 C2 H2 121.4
N1 C3 C2 126.8(2)
N1 C3 C4 113.0(2)
C2 C3 C4 120.1(2)
N2 C4 C3 113.5(2)
N2 C4 C5 125.4(2)
C5 C4 C3 121.1(2)
C4 C5 H5 121.3
C6 C5 C4 117.5(2)
C6 C5 H5 121.3
C1 C6 C20 112.8(2)
C5 C6 C1 121.8(2)
C5 C6 C20 125.4(2)
C8 C7 C12 121.7(2)
C8 C7 C20 125.2(2)
C12 C7 C20 113.0(2)
C7 C8 H8 121.2
C7 C8 C9 117.6(2)
C9 C8 H8 121.2
N4 C9 C8 126.2(2)
N4 C9 C10 113.2(2)
C8 C9 C10 120.6(2)
N3 C10 C9 113.1(2)
N3 C10 C11 126.5(2)
C11 C10 C9 120.4(2)
C10 C11 H11 121.4
C12 C11 C10 117.2(2)
C12 C11 H11 121.4
C7 C12 C19 111.8(2)
C11 C12 C7 122.4(2)
C11 C12 C19 125.7(2)
C14 C13 C18 121.6(2)
C14 C13 C19 125.7(2)
C18 C13 C19 112.6(2)
C13 C14 H14 121.1
C13 C14 C15 117.9(2)
C15 C14 H14 121.1
N5 C15 C14 126.1(2)
N5 C15 C16 113.1(3)
C14 C15 C16 120.7(2)
N6 C16 C15 113.4(2)
N6 C16 C17 126.4(2)
C17 C16 C15 120.3(2)
C16 C17 H17 121.4
C18 C17 C16 117.2(2)
C18 C17 H17 121.4
C13 C18 C20 112.3(2)
C17 C18 C13 122.3(2)
C17 C18 C20 125.3(2)
C1 C19 C12 105.59(19)
C1 C19 H19 112.4
C12 C19 H19 112.4
C13 C19 C1 105.6(2)
C13 C19 C12 107.8(2)
C13 C19 H19 112.4
C6 C20 C7 105.3(2)
C6 C20 C18 105.24(19)
C6 C20 H20 112.5
C7 C20 H20 112.5
C18 C20 C7 108.23(19)
C18 C20 H20 112.5

loop_
_geom_bond_atom_site_label_1
_geom_bond_atom_site_label_2
_geom_bond_distance
S1 N1 1.619(2)
S1 N2 1.608(2)
S2 N3 1.621(2)
S2 N4 1.616(2)
S3 N5 1.615(3)
S3 N6 1.616(2)
N1 C3 1.346(3)
N2 C4 1.345(3)
N3 C10 1.346(3)
N4 C9 1.346(3)
N5 C15 1.346(3)
N6 C16 1.351(4)
C1 C2 1.356(4)
C1 C6 1.438(3)
C1 C19 1.523(3)
C2 H2 0.9500
C2 C3 1.429(3)
C3 C4 1.430(3)
C4 C5 1.412(4)
C5 H5 0.9500
C5 C6 1.359(3)
C6 C20 1.516(3)
C7 C8 1.357(3)
C7 C12 1.440(3)
C7 C20 1.524(3)
C8 H8 0.9500
C8 C9 1.419(4)
C9 C10 1.437(3)
C10 C11 1.423(4)
C11 H11 0.9500
C11 C12 1.357(4)
C12 C19 1.526(4)
C13 C14 1.353(3)
C13 C18 1.441(3)
C13 C19 1.519(4)
C14 H14 0.9500
C14 C15 1.413(4)
C15 C16 1.435(4)
C16 C17 1.425(3)
C17 H17 0.9500
C17 C18 1.356(4)
C18 C20 1.518(3)
C19 H19 1.0000
C20 H20 1.0000

loop_
_geom_hbond_atom_site_label_D
_geom_hbond_atom_site_label_H
_geom_hbond_atom_site_label_A
_geom_hbond_distance_DH
_geom_hbond_distance_HA
_geom_hbond_distance_DA
_geom_hbond_angle_DHA
_geom_hbond_site_symmetry_A
C2 H2 N1 0.95 2.62 3.551(3) 165.6 3_677
C11 H11 N5 0.95 2.61 3.546(3) 166.5 2_556
C14 H14 N4 0.95 2.49 3.352(3) 150.3 4_576

loop_
_geom_torsion_atom_site_label_1
_geom_torsion_atom_site_label_2
_geom_torsion_atom_site_label_3
_geom_torsion_atom_site_label_4
_geom_torsion
S1 N1 C3 C2 -177.5(2)
S1 N1 C3 C4 1.1(3)
S1 N2 C4 C3 0.0(3)
S1 N2 C4 C5 177.0(2)
S2 N3 C10 C9 -0.5(3)
S2 N3 C10 C11 -179.5(2)
S2 N4 C9 C8 -178.6(2)
S2 N4 C9 C10 0.5(3)
S3 N5 C15 C14 179.5(2)
S3 N5 C15 C16 0.5(3)
S3 N6 C16 C15 0.2(3)
S3 N6 C16 C17 -179.0(2)
N1 S1 N2 C4 0.6(2)
N1 C3 C4 N2 -0.8(3)
N1 C3 C4 C5 -177.9(2)
N2 S1 N1 C3 -1.0(2)
N2 C4 C5 C6 -176.9(2)
N3 S2 N4 C9 -0.7(2)
N3 C10 C11 C12 -180.0(2)
N4 S2 N3 C10 0.71(19)
N4 C9 C10 N3 0.0(3)
N4 C9 C10 C11 179.1(2)
N5 S3 N6 C16 0.0(2)
N5 C15 C16 N6 -0.5(3)
N5 C15 C16 C17 178.8(2)
N6 S3 N5 C15 -0.3(2)
N6 C16 C17 C18 177.9(2)
C1 C2 C3 N1 176.9(2)
C1 C2 C3 C4 -1.6(4)
C1 C6 C20 C7 57.4(3)
C1 C6 C20 C18 -56.9(3)
C2 C1 C6 C5 -1.2(4)
C2 C1 C6 C20 -179.9(2)
C2 C1 C19 C12 122.2(3)
C2 C1 C19 C13 -123.7(3)
C2 C3 C4 N2 177.9(2)
C2 C3 C4 C5 0.8(4)
C3 C4 C5 C6 -0.1(4)
C4 C5 C6 C1 0.3(4)
C4 C5 C6 C20 178.8(2)
C5 C6 C20 C7 -121.3(3)
C5 C6 C20 C18 124.5(3)
C6 C1 C2 C3 1.8(4)
C6 C1 C19 C12 -56.9(3)
C6 C1 C19 C13 57.2(3)
C7 C8 C9 N4 -179.3(2)
C7 C8 C9 C10 1.6(4)
C7 C12 C19 C1 57.4(3)
C7 C12 C19 C13 -55.1(3)
C8 C7 C12 C11 0.3(4)
C8 C7 C12 C19 -177.1(2)
C8 C7 C20 C6 119.7(3)
C8 C7 C20 C18 -128.1(3)
C8 C9 C10 N3 179.2(2)
C8 C9 C10 C11 -1.7(4)
C9 C10 C11 C12 1.0(4)
C10 C11 C12 C7 -0.3(4)
C10 C11 C12 C19 176.8(2)
C11 C12 C19 C1 -120.0(3)
C11 C12 C19 C13 127.5(3)
C12 C7 C8 C9 -0.9(4)
C12 C7 C20 C6 -56.7(3)
C12 C7 C20 C18 55.5(3)
C13 C14 C15 N5 -178.0(2)
C13 C14 C15 C16 0.9(4)
C13 C18 C20 C6 58.4(2)
C13 C18 C20 C7 -53.8(3)
C14 C13 C18 C17 -1.7(4)
C14 C13 C18 C20 -178.6(2)
C14 C13 C19 C1 120.8(3)
C14 C13 C19 C12 -126.7(3)
C14 C15 C16 N6 -179.6(2)
C14 C15 C16 C17 -0.2(4)
C15 C16 C17 C18 -1.4(3)
C16 C17 C18 C13 2.3(4)
C16 C17 C18 C20 178.8(2)
C17 C18 C20 C6 -118.4(3)
C17 C18 C20 C7 129.5(3)
C18 C13 C14 C15 0.0(4)
C18 C13 C19 C1 -55.6(3)
C18 C13 C19 C12 56.9(3)
C19 C1 C2 C3 -177.2(2)
C19 C1 C6 C5 177.9(2)
C19 C1 C6 C20 -0.8(3)
C19 C13 C14 C15 -176.1(2)
C19 C13 C18 C17 174.9(2)
C19 C13 C18 C20 -2.0(3)
C20 C7 C8 C9 -177.0(2)
C20 C7 C12 C11 176.9(2)
C20 C7 C12 C19 -0.6(3)
